data_4336942
loop_
_publ_author_name
'Qiao Zhang'
'John D. Gorden'
'Christian R. Goldsmith'

_publ_section_title
;
 C-H Oxidation by H2O2 and O2 Catalyzed by a Non-Heme Iron Complex with a
 Sterically Encumbered Tetradentate N-Donor Ligand
;
_journal_name_full 'Inorganic Chemistry'
_journal_page_first 13546
_journal_page_last 13554
_journal_paper_doi 10.1021/ic402501k
_journal_volume 52
_journal_year 2013
_chemical_formula_iupac 'C26 H38 F6 Fe N4 O6 S2'
_chemical_formula_sum 'C26 H38 F6 Fe N4 O6 S2'
_chemical_formula_weight 736.57
_space_group_crystal_system monoclinic
_space_group_IT_number 14
_space_group_name_Hall '-P 2ybc'
_space_group_name_H-M_alt 'P 1 21/c 1'
_symmetry_space_group_name_Hall '-P 2ybc'
_symmetry_space_group_name_H-M 'P 1 21/c 1'
_atom_sites_solution_hydrogens geom
_atom_sites_solution_primary direct
_atom_sites_solution_secondary difmap
_cell_angle_alpha 90
_cell_angle_beta 107.758(9)
_cell_angle_gamma 90
_cell_formula_units_Z 12
_cell_length_a 30.947(15)
_cell_length_b 14.850(7)
_cell_length_c 23.242(11)
_cell_measurement_temperature 296.(2)
_cell_volume 10172(8)
_computing_structure_refinement 'SHELXL-97 (Sheldrick, 2008)'
_computing_structure_solution 'SHELXS-97 (Sheldrick, 2008)'
_diffrn_ambient_temperature 296.(2)
_diffrn_measured_fraction_theta_full 0.975
_diffrn_measured_fraction_theta_max 0.975
_diffrn_radiation_wavelength 0.71073
_diffrn_reflns_av_R_equivalents 0.0990
_diffrn_reflns_av_sigmaI/netI 0.0890
_diffrn_reflns_limit_h_max 40
_diffrn_reflns_limit_h_min -40
_diffrn_reflns_limit_k_max 19
_diffrn_reflns_limit_k_min -19
_diffrn_reflns_limit_l_max 29
_diffrn_reflns_limit_l_min -29
_diffrn_reflns_number 116398
_diffrn_reflns_theta_full 27.73
_diffrn_reflns_theta_max 27.73
_diffrn_reflns_theta_min 1.38
_exptl_absorpt_coefficient_mu 0.644
_exptl_absorpt_process_details
;
;
_exptl_crystal_density_diffrn 1.443
_exptl_crystal_F_000 4584
_refine_diff_density_max 4.071
_refine_diff_density_min -0.741
_refine_ls_extinction_method none
_refine_ls_goodness_of_fit_ref 0.969
_refine_ls_hydrogen_treatment mixed
_refine_ls_matrix_type full
_refine_ls_number_parameters 1235
_refine_ls_number_reflns 23306
_refine_ls_number_restraints 0
_refine_ls_restrained_S_all 0.969
_refine_ls_R_factor_all 0.1444
_refine_ls_R_factor_gt 0.0733
_refine_ls_shift/su_max 0.001
_refine_ls_shift/su_mean 0.000
_refine_ls_structure_factor_coef Fsqd
_refine_ls_weighting_details 'calc w=1/[\s^2^(Fo^2^)+(0.1060P)^2^+30.9135P] where P=(Fo^2^+2Fc^2^)/3'
_refine_ls_weighting_scheme calc
_refine_ls_wR_factor_gt 0.1807
_refine_ls_wR_factor_ref 0.2276
_reflns_number_gt 12472
_reflns_number_total 23306
_reflns_threshold_expression >2sigma(I)
_cod_data_source_file ic402501k_si_002.cif
_cod_data_source_block I
_cod_original_cell_volume 10172.(8)
_cod_database_code 4336942

loop_
_space_group_symop_operation_xyz
'x, y, z'
'-x, y+1/2, -z+1/2'
'-x, -y, -z'
'x, -y-1/2, z-1/2'

loop_
_atom_site_type_symbol
_atom_site_label
_atom_site_fract_x
_atom_site_fract_y
_atom_site_fract_z
_atom_site_U_iso_or_equiv
_atom_site_adp_type
_atom_site_calc_flag
_atom_site_refinement_flags
_atom_site_occupancy
Fe Fe1 0.41784(2) 0.15912(4) 0.16846(3) 0.01145(15) Uani d . 1
Fe Fe2 0.24906(2) 0.84243(4) 0.48262(3) 0.01363(15) Uani d . 1
Fe Fe3 0.08540(2) 0.33420(5) 0.31851(3) 0.01707(17) Uani d . 1
S S1 0.46204(4) -0.04704(8) 0.17039(5) 0.0164(2) Uani d . 1
S S2 0.31710(4) 0.06496(8) 0.16010(5) 0.0185(3) Uani d . 1
S S3 0.35137(4) 0.93496(8) 0.49389(5) 0.0182(3) Uani d . 1
S S4 0.20419(4) 1.04718(8) 0.48076(5) 0.0184(3) Uani d . 1
S S5 0.12651(4) 0.54211(9) 0.31404(7) 0.0289(3) Uani d . 1
S S6 -0.01739(4) 0.41441(9) 0.33013(6) 0.0272(3) Uani d . 1
F F1 0.49934(11) -0.1721(2) 0.12219(16) 0.0404(9) Uani d . 1
F F2 0.34658(12) -0.0616(2) 0.24208(15) 0.0362(8) Uani d . 1
F F3 0.43183(14) -0.1332(3) 0.06808(17) 0.0636(13) Uani d . 1
F F4 0.48892(17) -0.0470(3) 0.07456(19) 0.0670(14) Uani d . 1
F F5 0.30672(14) 0.0419(2) 0.26665(16) 0.0504(10) Uani d . 1
F F6 0.27390(13) -0.0592(3) 0.2004(2) 0.0625(12) Uani d . 1
F F7 0.32490(12) 1.0616(2) 0.41176(14) 0.0350(8) Uani d . 1
F F8 0.16925(12) 1.1761(2) 0.52840(17) 0.0430(9) Uani d . 1
F F9 0.23667(12) 1.1364(3) 0.58157(16) 0.0497(10) Uani d . 1
F F10 0.17929(14) 1.0525(3) 0.57856(17) 0.0526(10) Uani d . 1
F F11 0.36164(13) 0.9543(2) 0.38665(16) 0.0470(10) Uani d . 1
F F12 0.39737(13) 1.0523(3) 0.4525(2) 0.0638(12) Uani d . 1
F F13 0.17397(13) 0.6546(2) 0.2709(2) 0.0574(11) Uani d . 1
F F14 0.01170(14) 0.5220(3) 0.42410(16) 0.0504(10) Uani d . 1
F F15 -0.00761(13) 0.3882(3) 0.44517(16) 0.0522(10) Uani d . 1
F F16 0.18280(15) 0.5136(3) 0.25033(19) 0.0586(11) Uani d . 1
F F17 -0.05882(14) 0.4863(3) 0.4014(2) 0.0673(13) Uani d . 1
F F18 0.12239(16) 0.5845(4) 0.2020(2) 0.096(2) Uani d . 1
O O1 0.36094(10) 0.1075(2) 0.19032(14) 0.0186(7) Uani d . 1
O O2 0.43716(11) 0.0335(2) 0.14181(15) 0.0212(7) Uani d . 1
O O3 0.31760(13) 0.0036(2) 0.11256(16) 0.0300(9) Uani d . 1
O O4 0.43611(12) -0.1102(2) 0.19275(17) 0.0297(9) Uani d . 1
O O5 0.50700(12) -0.0291(2) 0.20901(16) 0.0273(8) Uani d . 1
O O6 0.27943(12) 0.1258(3) 0.14874(18) 0.0338(9) Uani d . 1
O O7 0.30683(10) 0.8963(2) 0.46385(15) 0.0204(7) Uani d . 1
O O8 0.35260(13) 0.9965(2) 0.54139(16) 0.0312(9) Uani d . 1
O O9 0.22839(12) 0.9665(2) 0.50994(15) 0.0233(8) Uani d . 1
O O10 0.23062(12) 1.1072(2) 0.45633(16) 0.0278(8) Uani d . 1
O O11 0.38760(12) 0.8705(3) 0.50537(18) 0.0330(9) Uani d . 1
O O12 0.15846(11) 1.0302(2) 0.44359(17) 0.0262(8) Uani d . 1
O O13 0.03028(11) 0.3870(2) 0.34449(16) 0.0261(8) Uani d . 1
O O14 0.10396(12) 0.4580(2) 0.28810(17) 0.0298(9) Uani d . 1
O O15 0.16521(14) 0.5291(3) 0.36580(17) 0.0371(10) Uani d . 1
O O16 -0.02990(15) 0.4896(3) 0.29139(18) 0.0393(10) Uani d . 1
O O17 -0.04857(13) 0.3401(3) 0.3189(2) 0.0431(11) Uani d . 1
O O18 0.09643(15) 0.6130(3) 0.3161(3) 0.0743(19) Uani d . 1
N N1 0.39271(12) 0.3012(3) 0.17027(16) 0.0136(8) Uani d . 1
N N2 0.37824(13) 0.1827(3) 0.07558(17) 0.0146(8) Uani d . 1
N N3 0.46007(13) 0.1417(3) 0.26074(17) 0.0163(8) Uani d . 1
N N4 0.48282(12) 0.2299(2) 0.17037(16) 0.0140(8) Uani d . 1
N N5 0.20893(13) 0.8616(3) 0.38947(17) 0.0176(8) Uani d . 1
N N6 0.27533(13) 0.7010(3) 0.48041(17) 0.0163(8) Uani d . 1
N N7 0.28544(13) 0.8162(2) 0.57535(17) 0.0162(8) Uani d . 1
N N8 0.18422(13) 0.7698(3) 0.47764(18) 0.0183(9) Uani d . 1
N N9 0.15108(13) 0.2656(3) 0.31855(18) 0.0185(9) Uani d . 1
N N10 0.12861(14) 0.3529(3) 0.41016(19) 0.0224(9) Uani d . 1
N N11 0.06179(13) 0.1919(3) 0.32205(17) 0.0167(8) Uani d . 1
N N12 0.04607(13) 0.3083(3) 0.22547(19) 0.0204(9) Uani d . 1
C C1 0.42808(14) 0.3581(3) 0.1559(2) 0.0142(9) Uani d . 1
H H1A 0.4253 0.4198 0.1679 0.017 Uiso calc R 1
H H1B 0.4233 0.3573 0.1127 0.017 Uiso calc R 1
C C2 0.35165(15) 0.2563(3) 0.0660(2) 0.0129(9) Uani d . 1
C C3 0.34892(15) 0.3060(3) 0.12117(19) 0.0143(9) Uani d . 1
H H3A 0.3412 0.3685 0.1109 0.017 Uiso calc R 1
H H3B 0.3251 0.2799 0.135 0.017 Uiso calc R 1
C C4 0.50441(16) 0.1578(3) 0.2715(2) 0.0179(10) Uani d . 1
C C5 0.47530(15) 0.3237(3) 0.1884(2) 0.0154(9) Uani d . 1
H H5A 0.4974 0.3633 0.1797 0.018 Uiso calc R 1
H H5B 0.4801 0.3253 0.2316 0.018 Uiso calc R 1
C C6 0.32628(16) 0.2834(3) 0.0078(2) 0.0203(10) Uani d . 1
H H6 0.3073 0.3334 0.0022 0.024 Uiso calc R 1
C C7 0.51987(15) 0.1870(3) 0.2188(2) 0.0182(10) Uani d . 1
H H7A 0.5448 0.2292 0.2329 0.022 Uiso calc R 1
H H7B 0.531 0.1349 0.2024 0.022 Uiso calc R 1
C C8 0.48878(15) 0.2216(3) 0.1092(2) 0.0172(10) Uani d . 1
H H8A 0.4597 0.2363 0.0803 0.021 Uiso calc R 1
H H8B 0.4939 0.1582 0.1036 0.021 Uiso calc R 1
C C9 0.36416(16) 0.3996(3) 0.2485(2) 0.0198(10) Uani d . 1
C C10 0.38856(16) 0.3165(3) 0.2320(2) 0.0173(10) Uani d . 1
H H10A 0.4192 0.3166 0.2597 0.021 Uiso calc R 1
H H10B 0.3737 0.2637 0.2416 0.021 Uiso calc R 1
C C11 0.44552(17) 0.1123(3) 0.3067(2) 0.0198(10) Uani d . 1
H H11 0.4148 0.1004 0.2993 0.024 Uiso calc R 1
C C12 0.31245(16) 0.3968(4) 0.2204(2) 0.0249(11) Uani d . 1
H H12A 0.2987 0.4385 0.2411 0.037 Uiso calc R 1
H H12B 0.3017 0.3371 0.224 0.037 Uiso calc R 1
H H12C 0.3046 0.4131 0.1785 0.037 Uiso calc R 1
C C13 0.35788(18) 0.1586(3) -0.0310(2) 0.0242(11) Uani d . 1
H H13 0.361 0.1247 -0.0631 0.029 Uiso calc R 1
C C14 0.53570(17) 0.1455(3) 0.3291(2) 0.0227(11) Uani d . 1
H H14 0.5663 0.1578 0.3357 0.027 Uiso calc R 1
C C15 0.38099(16) 0.1348(3) 0.0279(2) 0.0174(10) Uani d . 1
H H15 0.3991 0.0836 0.0347 0.021 Uiso calc R 1
C C16 0.47469(18) 0.0994(3) 0.3642(2) 0.0258(11) Uani d . 1
H H16 0.4637 0.0802 0.3952 0.031 Uiso calc R 1
C C17 0.52507(16) 0.2740(3) 0.0887(2) 0.0213(11) Uani d . 1
C C18 0.32994(18) 0.2341(3) -0.0414(2) 0.0261(12) Uani d . 1
H H18 0.314 0.2513 -0.0806 0.031 Uiso calc R 1
C C19 0.52074(18) 0.1153(4) 0.3753(2) 0.0287(12) Uani d . 1
H H19 0.5411 0.1056 0.4135 0.034 Uiso calc R 1
C C20 0.3109(2) -0.0068(4) 0.2206(3) 0.0325(13) Uani d . 1
C C21 0.52750(19) 0.2239(4) 0.0320(2) 0.0313(13) Uani d . 1
H H21A 0.4978 0.2212 0.0031 0.047 Uiso calc R 1
H H21B 0.5386 0.1639 0.0428 0.047 Uiso calc R 1
H H21C 0.5477 0.2553 0.0147 0.047 Uiso calc R 1
C C22 0.5100(2) 0.3702(4) 0.0689(3) 0.0371(14) Uani d . 1
H H22A 0.5304 0.3962 0.0496 0.056 Uiso calc R 1
H H22B 0.5104 0.4055 0.1037 0.056 Uiso calc R 1
H H22C 0.4799 0.3693 0.0411 0.056 Uiso calc R 1
C C23 0.38178(16) 0.4899(3) 0.2343(3) 0.0286(13) Uani d . 1
H H23A 0.3719 0.4993 0.1914 0.043 Uiso calc R 1
H H23B 0.4143 0.4901 0.2488 0.043 Uiso calc R 1
H H23C 0.3702 0.5372 0.2537 0.043 Uiso calc R 1
C C24 0.4711(2) -0.1031(4) 0.1057(3) 0.0331(13) Uani d . 1
C C25 0.3752(2) 0.3914(5) 0.3176(2) 0.0431(17) Uani d . 1
H H25A 0.4072 0.3997 0.3364 0.065 Uiso calc R 1
H H25B 0.3665 0.3328 0.3276 0.065 Uiso calc R 1
H H25C 0.3588 0.4366 0.332 0.065 Uiso calc R 1
C C26 0.57235(17) 0.2750(4) 0.1356(3) 0.0330(13) Uani d . 1
H H26A 0.5812 0.2146 0.1485 0.05 Uiso calc R 1
H H26B 0.5716 0.3106 0.1697 0.05 Uiso calc R 1
H H26C 0.5938 0.3005 0.1178 0.05 Uiso calc R 1
C C27 0.23974(16) 0.6431(3) 0.4924(2) 0.0193(10) Uani d . 1
H H27A 0.2436 0.6425 0.5354 0.023 Uiso calc R 1
H H27B 0.2432 0.5818 0.4799 0.023 Uiso calc R 1
C C28 0.17590(16) 0.7738(3) 0.5370(2) 0.0211(11) Uani d . 1
H H28A 0.1813 0.8357 0.5508 0.025 Uiso calc R 1
H H28B 0.1994 0.7378 0.5646 0.025 Uiso calc R 1
C C29 0.31818(15) 0.6957(3) 0.5313(2) 0.0165(10) Uani d . 1
H H29A 0.3426 0.7222 0.519 0.02 Uiso calc R 1
H H29B 0.3257 0.6331 0.5414 0.02 Uiso calc R 1
C C30 0.16479(16) 0.8409(3) 0.3763(2) 0.0175(10) Uani d . 1
C C31 0.19218(16) 0.6770(3) 0.4585(2) 0.0195(10) Uani d . 1
H H31A 0.1882 0.6768 0.4154 0.023 Uiso calc R 1
H H31B 0.1699 0.6364 0.4659 0.023 Uiso calc R 1
C C32 0.14813(15) 0.8149(3) 0.4285(2) 0.0196(10) Uani d . 1
H H32A 0.1379 0.8684 0.4445 0.024 Uiso calc R 1
H H32B 0.1224 0.7746 0.4142 0.024 Uiso calc R 1
C C33 0.30335(19) 0.8377(3) 0.6822(2) 0.0257(12) Uani d . 1
H H33 0.299 0.8699 0.7144 0.031 Uiso calc R 1
C C34 0.31376(15) 0.7445(3) 0.5860(2) 0.0169(10) Uani d . 1
C C35 0.33812(17) 0.7178(3) 0.6442(2) 0.0223(11) Uani d . 1
H H35 0.3579 0.6691 0.6503 0.027 Uiso calc R 1
C C36 0.28070(17) 0.8623(3) 0.6231(2) 0.0220(11) Uani d . 1
H H36 0.2616 0.9121 0.6162 0.026 Uiso calc R 1
C C37 0.28160(16) 0.6893(3) 0.4196(2) 0.0175(10) Uani d . 1
H H37A 0.2983 0.7416 0.4131 0.021 Uiso calc R 1
H H37B 0.2516 0.6934 0.3904 0.021 Uiso calc R 1
C C38 0.35534(16) 0.5986(4) 0.4361(2) 0.0247(11) Uani d . 1
H H38A 0.3589 0.5788 0.4766 0.037 Uiso calc R 1
H H38B 0.3695 0.6564 0.4372 0.037 Uiso calc R 1
H H38C 0.3694 0.556 0.4164 0.037 Uiso calc R 1
C C39 0.30482(16) 0.6061(3) 0.4013(2) 0.0195(10) Uani d . 1
C C40 0.35941(19) 1.0044(4) 0.4331(3) 0.0284(12) Uani d . 1
C C41 0.19673(19) 1.1061(4) 0.5456(3) 0.0288(12) Uani d . 1
C C42 0.33251(19) 0.7645(3) 0.6928(2) 0.0273(12) Uani d . 1
H H42 0.3481 0.7471 0.7321 0.033 Uiso calc R 1
C C43 0.22475(17) 0.8885(3) 0.3441(2) 0.0207(10) Uani d . 1
H H43 0.2554 0.9021 0.3531 0.025 Uiso calc R 1
C C44 0.13495(17) 0.8471(4) 0.3173(2) 0.0275(12) Uani d . 1
H H44 0.1045 0.8324 0.3091 0.033 Uiso calc R 1
C C45 0.19754(17) 0.8967(4) 0.2851(2) 0.0261(12) Uani d . 1
H H45 0.2095 0.9159 0.255 0.031 Uiso calc R 1
C C46 0.28107(17) 0.5171(3) 0.4048(3) 0.0296(13) Uani d . 1
H H46A 0.2926 0.471 0.3844 0.044 Uiso calc R 1
H H46B 0.249 0.5237 0.3857 0.044 Uiso calc R 1
H H46C 0.2867 0.5006 0.4463 0.044 Uiso calc R 1
C C47 0.15145(19) 0.8753(4) 0.2716(2) 0.0311(13) Uani d . 1
H H47 0.1322 0.88 0.2322 0.037 Uiso calc R 1
C C48 0.3007(2) 0.6252(4) 0.3347(2) 0.0336(14) Uani d . 1
H H48A 0.3146 0.6821 0.3317 0.05 Uiso calc R 1
H H48B 0.2692 0.627 0.3113 0.05 Uiso calc R 1
H H48C 0.3157 0.5784 0.3196 0.05 Uiso calc R 1
C C49 0.1303(2) 0.7451(4) 0.5468(3) 0.0388(15) Uani d . 1
C C50 0.19238(17) 0.2199(3) 0.2372(2) 0.0253(11) Uani d . 1
C C51 0.11540(18) 0.3819(3) 0.4573(2) 0.0252(11) Uani d . 1
H H51 0.0845 0.3898 0.4513 0.03 Uiso calc R 1
C C52 0.05759(17) 0.1733(3) 0.3826(2) 0.0219(11) Uani d . 1
H H52A 0.0433 0.2258 0.3937 0.026 Uiso calc R 1
H H52B 0.0882 0.1712 0.4102 0.026 Uiso calc R 1
C C53 0.09706(16) 0.1359(3) 0.3073(2) 0.0197(10) Uani d . 1
H H53A 0.0919 0.1362 0.264 0.024 Uiso calc R 1
H H53B 0.0949 0.0742 0.3198 0.024 Uiso calc R 1
C C54 0.17334(16) 0.3400(3) 0.4194(2) 0.0218(11) Uani d . 1
C C55 0.02038(17) 0.2326(3) 0.2171(2) 0.0208(11) Uani d . 1
C C56 0.18771(16) 0.3110(3) 0.3663(2) 0.0233(11) Uani d . 1
H H56A 0.1978 0.3635 0.349 0.028 Uiso calc R 1
H H56B 0.2133 0.2703 0.3801 0.028 Uiso calc R 1
C C57 0.15627(17) 0.2723(3) 0.2574(2) 0.0209(11) Uani d . 1
H H57A 0.161 0.3356 0.2508 0.025 Uiso calc R 1
H H57B 0.1271 0.2565 0.2291 0.025 Uiso calc R 1
C C58 0.14431(16) 0.1729(3) 0.3395(2) 0.0190(10) Uani d . 1
H H58A 0.1488 0.1742 0.3827 0.023 Uiso calc R 1
H H58B 0.1669 0.1329 0.3323 0.023 Uiso calc R 1
C C59 0.04973(18) 0.3510(3) 0.1762(2) 0.0250(11) Uani d . 1
H H59 0.0665 0.404 0.1818 0.03 Uiso calc R 1
C C60 0.01723(16) 0.1855(3) 0.2726(2) 0.0212(11) Uani d . 1
H H60A 0.0095 0.1228 0.2634 0.025 Uiso calc R 1
H H60B -0.0065 0.2129 0.286 0.025 Uiso calc R 1
C C61 -0.00154(18) 0.1994(4) 0.1598(2) 0.0276(12) Uani d . 1
H H61 -0.0197 0.1483 0.155 0.033 Uiso calc R 1
C C62 0.20517(18) 0.3558(4) 0.4754(3) 0.0300(13) Uani d . 1
H H62 0.2358 0.3454 0.4809 0.036 Uiso calc R 1
C C63 0.1451(2) 0.4005(4) 0.5141(3) 0.0324(13) Uani d . 1
H H63 0.1345 0.4212 0.5452 0.039 Uiso calc R 1
C C64 -0.01941(17) 0.0965(4) 0.3713(3) 0.0310(13) Uani d . 1
H H64A -0.0331 0.0572 0.3936 0.046 Uiso calc R 1
H H64B -0.0288 0.079 0.3296 0.046 Uiso calc R 1
H H64C -0.0288 0.1573 0.3748 0.046 Uiso calc R 1
C C65 0.03256(17) 0.0901(4) 0.3970(2) 0.0255(11) Uani d . 1
C C66 0.1771(2) 0.1229(4) 0.2176(3) 0.0401(15) Uani d . 1
H H66A 0.1466 0.1237 0.1908 0.06 Uiso calc R 1
H H66B 0.1783 0.0875 0.2527 0.06 Uiso calc R 1
H H66C 0.1968 0.0971 0.1973 0.06 Uiso calc R 1
C C67 0.00393(19) 0.2434(4) 0.1099(3) 0.0334(13) Uani d . 1
H H67 -0.0098 0.2211 0.0712 0.04 Uiso calc R 1
C C68 0.0302(2) 0.3211(4) 0.1181(3) 0.0338(13) Uani d . 1
H H68 0.0344 0.3519 0.0854 0.041 Uiso calc R 1
C C69 0.04787(18) -0.0008(4) 0.3776(3) 0.0333(14) Uani d . 1
H H69A 0.0804 -0.0045 0.3918 0.05 Uiso calc R 1
H H69B 0.0376 -0.0052 0.3343 0.05 Uiso calc R 1
H H69C 0.0352 -0.0492 0.3946 0.05 Uiso calc R 1
C C70 -0.0186(2) 0.4544(4) 0.4040(3) 0.0380(14) Uani d . 1
C C71 0.1911(2) 0.3869(4) 0.5230(3) 0.0359(14) Uani d . 1
H H71 0.2122 0.3986 0.5604 0.043 Uiso calc R 1
C C72 0.1953(2) 0.2690(4) 0.1805(3) 0.0360(14) Uani d . 1
H H72A 0.2045 0.3302 0.1905 0.054 Uiso calc R 1
H H72B 0.1661 0.2682 0.1503 0.054 Uiso calc R 1
H H72C 0.2171 0.2394 0.1652 0.054 Uiso calc R 1
C C73 0.1518(2) 0.5756(5) 0.2550(3) 0.0464(18) Uani d . 1
C C74 0.0444(2) 0.0911(5) 0.4664(3) 0.0445(17) Uani d . 1
H H74A 0.0338 0.1463 0.479 0.067 Uiso calc R 1
H H74B 0.0767 0.0867 0.4842 0.067 Uiso calc R 1
H H74C 0.03 0.041 0.4793 0.067 Uiso calc R 1
C C75 0.23951(18) 0.2185(4) 0.2847(3) 0.0375(14) Uani d . 1
H H75A 0.2612 0.1938 0.2671 0.056 Uiso calc R 1
H H75B 0.2385 0.1821 0.3184 0.056 Uiso calc R 1
H H75C 0.2482 0.2788 0.2983 0.056 Uiso calc R 1
C C76 0.1401(2) 0.7396(6) 0.6140(3) 0.054(2) Uani d . 1
H H76A 0.1123 0.7305 0.6234 0.081 Uiso calc R 1
H H76B 0.154 0.7947 0.6322 0.081 Uiso calc R 1
H H76C 0.1603 0.6902 0.6295 0.081 Uiso calc R 1
C C77 0.0937(2) 0.8219(5) 0.5253(3) 0.0482(17) Uani d . 1
H H77A 0.0682 0.809 0.5393 0.072 Uiso calc R 1
H H77B 0.0838 0.8247 0.482 0.072 Uiso calc R 1
H H77C 0.1068 0.8786 0.5414 0.072 Uiso calc R 1
C C78 0.1094(2) 0.6595(5) 0.5151(3) 0.0523(19) Uani d . 1
H H78A 0.1302 0.6104 0.5287 0.078 Uiso calc R 1
H H78B 0.103 0.6668 0.4723 0.078 Uiso calc R 1
H H78C 0.0817 0.6469 0.5242 0.078 Uiso calc R 1

loop_
_atom_site_aniso_label
_atom_site_aniso_U_11
_atom_site_aniso_U_22
_atom_site_aniso_U_33
_atom_site_aniso_U_12
_atom_site_aniso_U_13
_atom_site_aniso_U_23
Fe1 0.0104(3) 0.0113(3) 0.0107(3) 0.0008(2) 0.0003(2) -0.0015(2)
Fe2 0.0116(3) 0.0127(3) 0.0147(3) 0.0011(2) 0.0012(3) -0.0005(3)
Fe3 0.0136(3) 0.0167(3) 0.0195(4) -0.0009(3) 0.0030(3) 0.0019(3)
S1 0.0136(6) 0.0130(6) 0.0192(6) 0.0008(4) -0.0002(5) 0.0001(5)
S2 0.0135(6) 0.0206(6) 0.0191(6) -0.0027(5) 0.0016(5) 0.0020(5)
S3 0.0126(6) 0.0195(6) 0.0195(6) -0.0021(4) 0.0003(5) -0.0016(5)
S4 0.0168(6) 0.0150(6) 0.0199(6) 0.0017(5) 0.0003(5) 0.0004(5)
S5 0.0212(7) 0.0175(6) 0.0475(9) -0.0010(5) 0.0098(6) 0.0011(6)
S6 0.0153(6) 0.0280(7) 0.0354(8) 0.0024(5) 0.0035(5) 0.0011(6)
F1 0.041(2) 0.0260(17) 0.051(2) 0.0182(15) 0.0105(17) -0.0036(16)
F2 0.052(2) 0.0246(17) 0.0349(19) 0.0077(15) 0.0181(16) 0.0097(14)
F3 0.055(3) 0.076(3) 0.041(2) 0.025(2) -0.0137(19) -0.035(2)
F4 0.117(4) 0.049(2) 0.063(3) 0.029(2) 0.068(3) 0.017(2)
F5 0.076(3) 0.049(2) 0.041(2) 0.023(2) 0.039(2) 0.0096(18)
F6 0.048(2) 0.062(3) 0.087(3) -0.025(2) 0.034(2) 0.011(2)
F7 0.051(2) 0.0256(17) 0.0306(18) 0.0072(15) 0.0163(16) 0.0065(14)
F8 0.040(2) 0.0283(18) 0.056(2) 0.0185(15) 0.0077(17) -0.0064(16)
F9 0.040(2) 0.060(2) 0.037(2) 0.0077(18) -0.0058(16) -0.0268(18)
F10 0.082(3) 0.046(2) 0.045(2) 0.011(2) 0.042(2) 0.0051(18)
F11 0.066(3) 0.051(2) 0.035(2) 0.0185(19) 0.0328(19) 0.0050(17)
F12 0.045(2) 0.075(3) 0.076(3) -0.032(2) 0.026(2) 0.014(2)
F13 0.042(2) 0.036(2) 0.091(3) -0.0203(17) 0.016(2) 0.012(2)
F14 0.063(3) 0.055(2) 0.035(2) -0.002(2) 0.0169(18) -0.0113(18)
F15 0.054(2) 0.069(3) 0.040(2) 0.001(2) 0.0241(19) 0.017(2)
F16 0.073(3) 0.050(2) 0.064(3) -0.015(2) 0.039(2) -0.008(2)
F17 0.052(3) 0.093(3) 0.070(3) 0.020(2) 0.038(2) -0.004(3)
F18 0.065(3) 0.140(5) 0.063(3) -0.048(3) -0.013(2) 0.058(3)
O1 0.0140(16) 0.0235(18) 0.0161(17) -0.0052(14) 0.0013(13) 0.0011(14)
O2 0.0242(18) 0.0158(17) 0.0177(17) 0.0095(14) -0.0021(14) -0.0009(14)
O3 0.038(2) 0.027(2) 0.023(2) -0.0074(17) 0.0050(17) -0.0053(16)
O4 0.0214(19) 0.026(2) 0.039(2) -0.0051(16) 0.0062(17) 0.0080(17)
O5 0.0222(19) 0.0208(18) 0.029(2) -0.0027(15) -0.0075(15) 0.0031(15)
O6 0.0193(19) 0.039(2) 0.038(2) 0.0107(17) 0.0004(17) 0.0074(19)
O7 0.0123(16) 0.0228(18) 0.0229(18) -0.0035(14) 0.0008(14) -0.0013(14)
O8 0.045(2) 0.026(2) 0.0187(19) -0.0071(18) 0.0041(17) -0.0083(16)
O9 0.029(2) 0.0158(17) 0.0224(19) 0.0086(15) 0.0039(15) -0.0017(14)
O10 0.0213(19) 0.027(2) 0.032(2) -0.0047(15) 0.0043(16) 0.0062(16)
O11 0.0189(19) 0.038(2) 0.037(2) 0.0059(16) 0.0003(17) 0.0013(18)
O12 0.0162(18) 0.0208(18) 0.036(2) -0.0011(14) 0.0002(15) 0.0016(16)
O13 0.0149(17) 0.035(2) 0.027(2) -0.0006(15) 0.0042(15) -0.0041(16)
O14 0.0238(19) 0.0222(19) 0.038(2) -0.0062(15) 0.0021(17) 0.0062(17)
O15 0.043(2) 0.032(2) 0.029(2) -0.0092(19) -0.0006(18) -0.0080(17)
O16 0.050(3) 0.030(2) 0.034(2) 0.0042(19) 0.006(2) 0.0066(18)
O17 0.022(2) 0.042(3) 0.058(3) -0.0082(18) 0.0006(19) 0.001(2)
O18 0.034(3) 0.024(2) 0.177(6) 0.001(2) 0.051(3) -0.009(3)
N1 0.0132(19) 0.017(2) 0.0099(18) -0.0001(15) 0.0025(15) -0.0007(15)
N2 0.0141(19) 0.0160(19) 0.0123(19) 0.0006(15) 0.0021(15) -0.0006(15)
N3 0.018(2) 0.017(2) 0.0121(19) -0.0001(16) 0.0017(16) -0.0005(16)
N4 0.0120(19) 0.0153(19) 0.013(2) 0.0015(15) 0.0006(15) -0.0049(15)
N5 0.015(2) 0.018(2) 0.016(2) 0.0024(16) -0.0006(16) 0.0001(16)
N6 0.0130(19) 0.019(2) 0.016(2) 0.0002(16) 0.0023(16) -0.0030(16)
N7 0.020(2) 0.0119(19) 0.016(2) 0.0005(15) 0.0045(16) -0.0014(15)
N8 0.018(2) 0.015(2) 0.022(2) -0.0007(16) 0.0052(17) -0.0019(17)
N9 0.013(2) 0.015(2) 0.025(2) 0.0011(15) 0.0021(17) 0.0012(17)
N10 0.022(2) 0.023(2) 0.022(2) -0.0006(17) 0.0062(18) 0.0010(18)
N11 0.0137(19) 0.020(2) 0.016(2) -0.0022(16) 0.0029(16) 0.0028(16)
N12 0.015(2) 0.021(2) 0.024(2) 0.0025(16) 0.0036(17) 0.0023(18)
C1 0.013(2) 0.015(2) 0.016(2) 0.0013(17) 0.0063(18) -0.0023(18)
C2 0.012(2) 0.014(2) 0.013(2) -0.0019(17) 0.0036(18) 0.0000(17)
C3 0.016(2) 0.014(2) 0.010(2) 0.0033(18) -0.0004(18) 0.0016(17)
C4 0.018(2) 0.013(2) 0.018(2) 0.0023(19) -0.0012(19) -0.0010(19)
C5 0.016(2) 0.011(2) 0.018(2) -0.0020(18) 0.0040(19) -0.0056(18)
C6 0.019(2) 0.020(2) 0.017(2) 0.004(2) -0.002(2) -0.001(2)
C7 0.010(2) 0.022(3) 0.019(2) -0.0013(18) -0.0002(19) -0.001(2)
C8 0.013(2) 0.018(2) 0.022(3) -0.0007(18) 0.0086(19) -0.003(2)
C9 0.022(3) 0.021(2) 0.017(2) 0.007(2) 0.006(2) -0.005(2)
C10 0.021(2) 0.017(2) 0.014(2) 0.0041(19) 0.006(2) -0.0017(18)
C11 0.022(3) 0.018(2) 0.016(2) 0.001(2) 0.001(2) 0.0028(19)
C12 0.015(2) 0.030(3) 0.033(3) 0.002(2) 0.013(2) -0.008(2)
C13 0.032(3) 0.022(3) 0.017(3) -0.002(2) 0.006(2) -0.002(2)
C14 0.016(2) 0.025(3) 0.020(3) 0.000(2) -0.005(2) 0.001(2)
C15 0.024(3) 0.014(2) 0.012(2) -0.0020(19) 0.0021(19) -0.0056(18)
C16 0.032(3) 0.027(3) 0.016(3) -0.001(2) 0.003(2) 0.004(2)
C17 0.020(3) 0.023(3) 0.025(3) -0.003(2) 0.013(2) -0.004(2)
C18 0.033(3) 0.028(3) 0.010(2) 0.000(2) -0.003(2) 0.004(2)
C19 0.029(3) 0.030(3) 0.016(3) 0.003(2) -0.010(2) 0.005(2)
C20 0.033(3) 0.029(3) 0.042(4) -0.004(2) 0.022(3) 0.003(3)
C21 0.033(3) 0.035(3) 0.031(3) -0.005(3) 0.017(3) -0.008(3)
C22 0.050(4) 0.025(3) 0.049(4) 0.000(3) 0.034(3) 0.004(3)
C23 0.013(2) 0.023(3) 0.048(4) 0.000(2) 0.007(2) -0.017(2)
C24 0.037(3) 0.026(3) 0.036(3) 0.012(3) 0.011(3) 0.001(3)
C25 0.055(4) 0.055(4) 0.023(3) 0.032(3) 0.016(3) -0.003(3)
C26 0.022(3) 0.041(3) 0.039(3) -0.011(2) 0.014(3) -0.005(3)
C27 0.020(2) 0.011(2) 0.028(3) 0.0009(19) 0.009(2) -0.0008(19)
C28 0.019(2) 0.023(3) 0.022(3) 0.000(2) 0.008(2) 0.003(2)
C29 0.013(2) 0.013(2) 0.021(3) 0.0043(17) 0.0020(19) 0.0018(19)
C30 0.016(2) 0.016(2) 0.019(2) -0.0018(19) 0.0024(19) -0.0028(19)
C31 0.022(3) 0.012(2) 0.024(3) -0.0025(19) 0.006(2) -0.0035(19)
C32 0.012(2) 0.020(2) 0.024(3) 0.0009(19) 0.002(2) -0.004(2)
C33 0.039(3) 0.019(3) 0.019(3) 0.000(2) 0.009(2) -0.008(2)
C34 0.014(2) 0.018(2) 0.018(2) -0.0003(18) 0.0042(19) -0.0001(19)
C35 0.020(3) 0.019(2) 0.022(3) 0.005(2) -0.004(2) 0.000(2)
C36 0.027(3) 0.019(2) 0.021(3) 0.005(2) 0.007(2) -0.004(2)
C37 0.018(2) 0.018(2) 0.016(2) 0.0046(19) 0.0045(19) 0.0011(19)
C38 0.019(3) 0.026(3) 0.031(3) 0.003(2) 0.011(2) -0.007(2)
C39 0.016(2) 0.020(2) 0.021(3) 0.0066(19) 0.003(2) -0.002(2)
C40 0.030(3) 0.028(3) 0.030(3) -0.002(2) 0.014(2) 0.001(2)
C41 0.031(3) 0.022(3) 0.030(3) 0.009(2) 0.004(2) -0.002(2)
C42 0.037(3) 0.027(3) 0.011(2) 0.003(2) -0.002(2) 0.001(2)
C43 0.023(3) 0.019(2) 0.021(3) -0.001(2) 0.007(2) 0.000(2)
C44 0.015(2) 0.039(3) 0.022(3) -0.001(2) -0.003(2) 0.001(2)
C45 0.025(3) 0.029(3) 0.023(3) -0.001(2) 0.005(2) 0.005(2)
C46 0.019(3) 0.023(3) 0.049(4) 0.003(2) 0.013(2) -0.012(3)
C47 0.034(3) 0.036(3) 0.019(3) 0.002(3) 0.001(2) 0.006(2)
C48 0.043(3) 0.040(3) 0.018(3) 0.015(3) 0.010(2) -0.001(2)
C49 0.047(4) 0.033(3) 0.053(4) -0.008(3) 0.040(3) -0.008(3)
C50 0.024(3) 0.022(3) 0.032(3) 0.005(2) 0.013(2) 0.007(2)
C51 0.025(3) 0.024(3) 0.025(3) -0.001(2) 0.005(2) -0.003(2)
C52 0.019(2) 0.023(3) 0.022(3) -0.004(2) 0.004(2) -0.003(2)
C53 0.020(2) 0.018(2) 0.020(3) 0.0008(19) 0.003(2) 0.0015(19)
C54 0.019(2) 0.016(2) 0.025(3) -0.001(2) -0.002(2) 0.004(2)
C55 0.022(3) 0.018(2) 0.022(3) 0.004(2) 0.006(2) 0.004(2)
C56 0.009(2) 0.024(3) 0.033(3) -0.0012(19) 0.000(2) 0.000(2)
C57 0.021(3) 0.021(3) 0.022(3) 0.003(2) 0.008(2) 0.006(2)
C58 0.020(2) 0.014(2) 0.024(3) 0.0001(19) 0.007(2) 0.0037(19)
C59 0.030(3) 0.021(3) 0.026(3) 0.007(2) 0.010(2) 0.009(2)
C60 0.016(2) 0.020(3) 0.024(3) -0.0005(19) 0.001(2) 0.002(2)
C61 0.028(3) 0.030(3) 0.021(3) -0.004(2) 0.001(2) -0.003(2)
C62 0.019(3) 0.028(3) 0.035(3) 0.000(2) -0.004(2) -0.001(2)
C63 0.039(3) 0.028(3) 0.024(3) -0.001(3) 0.001(2) -0.008(2)
C64 0.020(3) 0.035(3) 0.041(3) -0.005(2) 0.013(2) 0.002(3)
C65 0.021(3) 0.028(3) 0.026(3) -0.008(2) 0.007(2) 0.002(2)
C66 0.047(4) 0.030(3) 0.051(4) 0.001(3) 0.027(3) -0.003(3)
C67 0.033(3) 0.039(3) 0.021(3) 0.002(3) -0.003(2) 0.000(2)
C68 0.041(3) 0.034(3) 0.024(3) 0.001(3) 0.005(3) 0.009(2)
C69 0.019(3) 0.029(3) 0.048(4) -0.004(2) 0.004(2) 0.013(3)
C70 0.034(3) 0.031(3) 0.050(4) 0.000(3) 0.013(3) 0.003(3)
C71 0.037(3) 0.029(3) 0.027(3) -0.004(3) -0.012(3) -0.002(2)
C72 0.038(3) 0.036(3) 0.042(4) 0.008(3) 0.024(3) 0.014(3)
C73 0.033(3) 0.043(4) 0.053(4) -0.017(3) -0.003(3) 0.024(3)
C74 0.044(4) 0.057(4) 0.037(4) -0.025(3) 0.017(3) 0.003(3)
C75 0.022(3) 0.048(4) 0.047(4) 0.007(3) 0.018(3) 0.003(3)
C76 0.039(4) 0.099(6) 0.032(4) 0.005(4) 0.022(3) 0.018(4)
C77 0.036(4) 0.059(4) 0.056(4) 0.006(3) 0.023(3) 0.000(4)
C78 0.050(4) 0.048(4) 0.069(5) -0.014(3) 0.034(4) -0.006(4)

loop_
_atom_type_symbol
_atom_type_description
_atom_type_scat_dispersion_real
_atom_type_scat_dispersion_imag
_atom_type_scat_source
C C 0.0033 0.0016 'International Tables Vol C Tables 4.2.6.8 and 6.1.1.4'
N N 0.0061 0.0033 'International Tables Vol C Tables 4.2.6.8 and 6.1.1.4'
O O 0.0106 0.0060 'International Tables Vol C Tables 4.2.6.8 and 6.1.1.4'
F F 0.0171 0.0103 'International Tables Vol C Tables 4.2.6.8 and 6.1.1.4'
S S 0.1246 0.1234 'International Tables Vol C Tables 4.2.6.8 and 6.1.1.4'
Fe Fe 0.3463 0.8444 'International Tables Vol C Tables 4.2.6.8 and 6.1.1.4'
H H 0.0000 0.0000 'International Tables Vol C Tables 4.2.6.8 and 6.1.1.4'

loop_
_geom_angle_atom_site_label_1
_geom_angle_atom_site_label_2
_geom_angle_atom_site_label_3
_geom_angle
O2 Fe1 O1 94.67(14)
O2 Fe1 N2 88.57(13)
O1 Fe1 N2 92.20(14)
O2 Fe1 N3 92.61(13)
O1 Fe1 N3 90.79(14)
N2 Fe1 N3 176.68(15)
O2 Fe1 N1 164.60(13)
O1 Fe1 N1 90.99(13)
N2 Fe1 N1 76.89(14)
N3 Fe1 N1 101.63(14)
O2 Fe1 N4 95.00(14)
O1 Fe1 N4 164.55(13)
N2 Fe1 N4 100.05(14)
N3 Fe1 N4 76.76(14)
N1 Fe1 N4 82.75(14)
O9 Fe2 O7 94.84(14)
O9 Fe2 N7 88.33(14)
O7 Fe2 N7 93.34(14)
O9 Fe2 N5 92.98(14)
O7 Fe2 N5 90.40(14)
N7 Fe2 N5 175.92(15)
O9 Fe2 N8 94.96(14)
O7 Fe2 N8 164.66(14)
N7 Fe2 N8 98.71(15)
N5 Fe2 N8 77.33(15)
O9 Fe2 N6 164.35(14)
O7 Fe2 N6 90.82(14)
N7 Fe2 N6 76.76(14)
N5 Fe2 N6 101.58(14)
N8 Fe2 N6 82.80(14)
O14 Fe3 O13 95.61(15)
O14 Fe3 N10 93.93(15)
O13 Fe3 N10 88.94(15)
O14 Fe3 N12 87.02(15)
O13 Fe3 N12 95.38(15)
N10 Fe3 N12 175.47(16)
O14 Fe3 N11 163.04(15)
O13 Fe3 N11 92.20(14)
N10 Fe3 N11 101.26(15)
N12 Fe3 N11 77.26(15)
O14 Fe3 N9 93.21(15)
O13 Fe3 N9 163.77(15)
N10 Fe3 N9 76.86(15)
N12 Fe3 N9 98.67(15)
N11 Fe3 N9 83.05(14)
O4 S1 O5 116.1(2)
O4 S1 O2 115.1(2)
O5 S1 O2 114.1(2)
O4 S1 C24 104.2(3)
O5 S1 C24 103.8(3)
O2 S1 C24 101.0(2)
O6 S2 O3 117.2(2)
O6 S2 O1 113.4(2)
O3 S2 O1 114.6(2)
O6 S2 C20 103.9(3)
O3 S2 C20 104.6(3)
O1 S2 C20 100.5(2)
O8 S3 O11 116.7(2)
O8 S3 O7 114.9(2)
O11 S3 O7 113.4(2)
O8 S3 C40 105.1(2)
O11 S3 C40 103.7(3)
O7 S3 C40 100.6(2)
O12 S4 O10 116.5(2)
O12 S4 O9 113.9(2)
O10 S4 O9 114.7(2)
O12 S4 C41 103.4(2)
O10 S4 C41 105.1(2)
O9 S4 C41 100.7(2)
O18 S5 O15 117.6(3)
O18 S5 O14 114.3(3)
O15 S5 O14 113.7(2)
O18 S5 C73 104.9(3)
O15 S5 C73 103.0(3)
O14 S5 C73 100.4(3)
O16 S6 O17 117.0(3)
O16 S6 O13 115.2(2)
O17 S6 O13 113.6(2)
O16 S6 C70 105.2(3)
O17 S6 C70 102.4(3)
O13 S6 C70 100.6(2)
S2 O1 Fe1 139.1(2)
S1 O2 Fe1 138.1(2)
S3 O7 Fe2 141.4(2)
S4 O9 Fe2 137.2(2)
S6 O13 Fe3 151.2(2)
S5 O14 Fe3 138.4(2)
C3 N1 C1 111.1(3)
C3 N1 C10 113.9(3)
C1 N1 C10 114.2(3)
C3 N1 Fe1 105.6(3)
C1 N1 Fe1 104.1(3)
C10 N1 Fe1 106.9(3)
C2 N2 C15 119.0(4)
C2 N2 Fe1 115.4(3)
C15 N2 Fe1 125.4(3)
C4 N3 C11 118.7(4)
C4 N3 Fe1 116.0(3)
C11 N3 Fe1 125.3(3)
C8 N4 C5 114.8(4)
C8 N4 C7 113.3(4)
C5 N4 C7 109.8(3)
C8 N4 Fe1 108.1(3)
C5 N4 Fe1 103.0(3)
C7 N4 Fe1 107.0(3)
C30 N5 C43 118.4(4)
C30 N5 Fe2 115.6(3)
C43 N5 Fe2 125.9(3)
C29 N6 C27 110.7(4)
C29 N6 C37 113.9(4)
C27 N6 C37 115.2(4)
C29 N6 Fe2 105.7(3)
C27 N6 Fe2 104.0(3)
C37 N6 Fe2 106.3(3)
C36 N7 C34 118.4(4)
C36 N7 Fe2 125.4(3)
C34 N7 Fe2 116.1(3)
C28 N8 C32 113.2(4)
C28 N8 C31 114.0(4)
C32 N8 C31 109.9(4)
C28 N8 Fe2 109.8(3)
C32 N8 Fe2 105.8(3)
C31 N8 Fe2 103.4(3)
C56 N9 C57 113.9(4)
C56 N9 C58 109.0(4)
C57 N9 C58 116.2(4)
C56 N9 Fe3 106.0(3)
C57 N9 Fe3 109.1(3)
C58 N9 Fe3 101.5(3)
C51 N10 C54 117.8(4)
C51 N10 Fe3 126.2(3)
C54 N10 Fe3 115.8(3)
C52 N11 C53 113.4(4)
C52 N11 C60 112.9(4)
C53 N11 C60 110.7(4)
C52 N11 Fe3 109.6(3)
C53 N11 Fe3 104.3(3)
C60 N11 Fe3 105.3(3)
C59 N12 C55 117.9(4)
C59 N12 Fe3 126.8(3)
C55 N12 Fe3 114.6(3)
N1 C1 C5 111.0(4)
N1 C1 H1A 109.4
C5 C1 H1A 109.4
N1 C1 H1B 109.4
C5 C1 H1B 109.4
H1A C1 H1B 108.0
N2 C2 C6 121.9(4)
N2 C2 C3 116.6(4)
C6 C2 C3 121.4(4)
N1 C3 C2 110.9(4)
N1 C3 H3A 109.5
C2 C3 H3A 109.5
N1 C3 H3B 109.5
C2 C3 H3B 109.5
H3A C3 H3B 108.0
N3 C4 C14 121.6(5)
N3 C4 C7 117.5(4)
C14 C4 C7 120.9(4)
N4 C5 C1 112.6(4)
N4 C5 H5A 109.1
C1 C5 H5A 109.1
N4 C5 H5B 109.1
C1 C5 H5B 109.1
H5A C5 H5B 107.8
C18 C6 C2 118.7(4)
C18 C6 H6 120.7
C2 C6 H6 120.7
N4 C7 C4 112.1(4)
N4 C7 H7A 109.2
C4 C7 H7A 109.2
N4 C7 H7B 109.2
C4 C7 H7B 109.2
H7A C7 H7B 107.9
N4 C8 C17 124.1(4)
N4 C8 H8A 106.3
C17 C8 H8A 106.3
N4 C8 H8B 106.3
C17 C8 H8B 106.3
H8A C8 H8B 106.4
C23 C9 C25 108.4(5)
C23 C9 C12 109.1(4)
C25 C9 C12 108.3(4)
C23 C9 C10 114.4(4)
C25 C9 C10 103.0(4)
C12 C9 C10 113.3(4)
N1 C10 C9 123.2(4)
N1 C10 H10A 106.5
C9 C10 H10A 106.5
N1 C10 H10B 106.5
C9 C10 H10B 106.5
H10A C10 H10B 106.5
N3 C11 C16 122.2(5)
N3 C11 H11 118.9
C16 C11 H11 118.9
C9 C12 H12A 109.5
C9 C12 H12B 109.5
H12A C12 H12B 109.5
C9 C12 H12C 109.5
H12A C12 H12C 109.5
H12B C12 H12C 109.5
C15 C13 C18 119.0(5)
C15 C13 H13 120.5
C18 C13 H13 120.5
C19 C14 C4 119.4(5)
C19 C14 H14 120.3
C4 C14 H14 120.3
N2 C15 C13 122.5(4)
N2 C15 H15 118.7
C13 C15 H15 118.7
C11 C16 C19 119.2(5)
C11 C16 H16 120.4
C19 C16 H16 120.4
C22 C17 C21 106.6(4)
C22 C17 C26 109.9(5)
C21 C17 C26 109.2(4)
C22 C17 C8 112.2(4)
C21 C17 C8 104.4(4)
C26 C17 C8 114.1(4)
C6 C18 C13 118.9(5)
C6 C18 H18 120.5
C13 C18 H18 120.5
C14 C19 C16 118.9(5)
C14 C19 H19 120.5
C16 C19 H19 120.5
F5 C20 F2 107.6(5)
F5 C20 F6 108.4(5)
F2 C20 F6 107.2(5)
F5 C20 S2 111.2(4)
F2 C20 S2 111.9(4)
F6 C20 S2 110.3(4)
C17 C21 H21A 109.5
C17 C21 H21B 109.5
H21A C21 H21B 109.5
C17 C21 H21C 109.5
H21A C21 H21C 109.5
H21B C21 H21C 109.5
C17 C22 H22A 109.5
C17 C22 H22B 109.5
H22A C22 H22B 109.5
C17 C22 H22C 109.5
H22A C22 H22C 109.5
H22B C22 H22C 109.5
C9 C23 H23A 109.5
C9 C23 H23B 109.5
H23A C23 H23B 109.5
C9 C23 H23C 109.5
H23A C23 H23C 109.5
H23B C23 H23C 109.5
F1 C24 F4 107.1(5)
F1 C24 F3 108.5(5)
F4 C24 F3 107.3(5)
F1 C24 S1 111.8(4)
F4 C24 S1 111.1(4)
F3 C24 S1 110.9(4)
C9 C25 H25A 109.5
C9 C25 H25B 109.5
H25A C25 H25B 109.5
C9 C25 H25C 109.5
H25A C25 H25C 109.5
H25B C25 H25C 109.5
C17 C26 H26A 109.5
C17 C26 H26B 109.5
H26A C26 H26B 109.5
C17 C26 H26C 109.5
H26A C26 H26C 109.5
H26B C26 H26C 109.5
N6 C27 C31 111.4(4)
N6 C27 H27A 109.3
C31 C27 H27A 109.3
N6 C27 H27B 109.3
C31 C27 H27B 109.3
H27A C27 H27B 108.0
N8 C28 C49 123.3(4)
N8 C28 H28A 106.5
C49 C28 H28A 106.5
N8 C28 H28B 106.5
C49 C28 H28B 106.5
H28A C28 H28B 106.5
N6 C29 C34 111.0(4)
N6 C29 H29A 109.4
C34 C29 H29A 109.4
N6 C29 H29B 109.4
C34 C29 H29B 109.4
H29A C29 H29B 108.0
N5 C30 C44 121.9(5)
N5 C30 C32 116.8(4)
C44 C30 C32 121.3(4)
N8 C31 C27 111.8(4)
N8 C31 H31A 109.3
C27 C31 H31A 109.3
N8 C31 H31B 109.3
C27 C31 H31B 109.3
H31A C31 H31B 107.9
N8 C32 C30 111.8(4)
N8 C32 H32A 109.3
C30 C32 H32A 109.3
N8 C32 H32B 109.3
C30 C32 H32B 109.3
H32A C32 H32B 107.9
C36 C33 C42 119.1(5)
C36 C33 H33 120.4
C42 C33 H33 120.4
N7 C34 C35 122.1(4)
N7 C34 C29 116.4(4)
C35 C34 C29 121.5(4)
C42 C35 C34 119.1(5)
C42 C35 H35 120.5
C34 C35 H35 120.5
N7 C36 C33 122.2(5)
N7 C36 H36 118.9
C33 C36 H36 118.9
N6 C37 C39 123.8(4)
N6 C37 H37A 106.4
C39 C37 H37A 106.4
N6 C37 H37B 106.4
C39 C37 H37B 106.4
H37A C37 H37B 106.5
C39 C38 H38A 109.5
C39 C38 H38B 109.5
H38A C38 H38B 109.5
C39 C38 H38C 109.5
H38A C38 H38C 109.5
H38B C38 H38C 109.5
C46 C39 C48 108.7(4)
C46 C39 C38 109.9(4)
C48 C39 C38 107.7(4)
C46 C39 C37 113.8(4)
C48 C39 C37 103.0(4)
C38 C39 C37 113.3(4)
F11 C40 F12 108.4(5)
F11 C40 F7 106.7(4)
F12 C40 F7 108.0(5)
F11 C40 S3 111.4(4)
F12 C40 S3 110.8(4)
F7 C40 S3 111.3(4)
F10 C41 F9 107.5(5)
F10 C41 F8 108.0(5)
F9 C41 F8 108.0(4)
F10 C41 S4 111.5(4)
F9 C41 S4 110.6(4)
F8 C41 S4 111.1(4)
C35 C42 C33 119.2(5)
C35 C42 H42 120.4
C33 C42 H42 120.4
N5 C43 C45 123.1(5)
N5 C43 H43 118.5
C45 C43 H43 118.5
C47 C44 C30 119.1(5)
C47 C44 H44 120.5
C30 C44 H44 120.5
C43 C45 C47 118.3(5)
C43 C45 H45 120.8
C47 C45 H45 120.8
C39 C46 H46A 109.5
C39 C46 H46B 109.5
H46A C46 H46B 109.5
C39 C46 H46C 109.5
H46A C46 H46C 109.5
H46B C46 H46C 109.5
C44 C47 C45 119.2(5)
C44 C47 H47 120.4
C45 C47 H47 120.4
C39 C48 H48A 109.5
C39 C48 H48B 109.5
H48A C48 H48B 109.5
C39 C48 H48C 109.5
H48A C48 H48C 109.5
H48B C48 H48C 109.5
C76 C49 C78 112.5(6)
C76 C49 C28 105.2(5)
C78 C49 C28 115.5(5)
C76 C49 C77 105.6(5)
C78 C49 C77 107.1(6)
C28 C49 C77 110.5(5)
C72 C50 C57 104.9(4)
C72 C50 C75 109.4(5)
C57 C50 C75 113.8(5)
C72 C50 C66 106.6(5)
C57 C50 C66 112.0(4)
C75 C50 C66 109.8(5)
N10 C51 C63 124.0(5)
N10 C51 H51 118.0
C63 C51 H51 118.0
N11 C52 C65 123.4(4)
N11 C52 H52A 106.5
C65 C52 H52A 106.5
N11 C52 H52B 106.5
C65 C52 H52B 106.5
H52A C52 H52B 106.5
N11 C53 C58 110.2(4)
N11 C53 H53A 109.6
C58 C53 H53A 109.6
N11 C53 H53B 109.6
C58 C53 H53B 109.6
H53A C53 H53B 108.1
N10 C54 C62 121.6(5)
N10 C54 C56 117.3(4)
C62 C54 C56 121.1(5)
N12 C55 C61 121.7(5)
N12 C55 C60 116.9(4)
C61 C55 C60 121.3(5)
N9 C56 C54 113.3(4)
N9 C56 H56A 108.9
C54 C56 H56A 108.9
N9 C56 H56B 108.9
C54 C56 H56B 108.9
H56A C56 H56B 107.7
N9 C57 C50 123.8(4)
N9 C57 H57A 106.4
C50 C57 H57A 106.4
N9 C57 H57B 106.4
C50 C57 H57B 106.4
H57A C57 H57B 106.5
N9 C58 C53 112.3(4)
N9 C58 H58A 109.1
C53 C58 H58A 109.1
N9 C58 H58B 109.1
C53 C58 H58B 109.1
H58A C58 H58B 107.9
N12 C59 C68 123.9(5)
N12 C59 H59 118.0
C68 C59 H59 118.0
C55 C60 N11 110.1(4)
C55 C60 H60A 109.6
N11 C60 H60A 109.6
C55 C60 H60B 109.6
N11 C60 H60B 109.6
H60A C60 H60B 108.2
C67 C61 C55 119.2(5)
C67 C61 H61 120.4
C55 C61 H61 120.4
C71 C62 C54 119.8(5)
C71 C62 H62 120.1
C54 C62 H62 120.1
C51 C63 C71 117.5(5)
C51 C63 H63 121.2
C71 C63 H63 121.2
C65 C64 H64A 109.5
C65 C64 H64B 109.5
H64A C64 H64B 109.5
C65 C64 H64C 109.5
H64A C64 H64C 109.5
H64B C64 H64C 109.5
C64 C65 C74 107.0(4)
C64 C65 C52 113.5(4)
C74 C65 C52 104.2(4)
C64 C65 C69 108.6(4)
C74 C65 C69 108.6(5)
C52 C65 C69 114.6(4)
C50 C66 H66A 109.5
C50 C66 H66B 109.5
H66A C66 H66B 109.5
C50 C66 H66C 109.5
H66A C66 H66C 109.5
H66B C66 H66C 109.5
C61 C67 C68 119.4(5)
C61 C67 H67 120.3
C68 C67 H67 120.3
C59 C68 C67 117.9(5)
C59 C68 H68 121.1
C67 C68 H68 121.1
C65 C69 H69A 109.5
C65 C69 H69B 109.5
H69A C69 H69B 109.5
C65 C69 H69C 109.5
H69A C69 H69C 109.5
H69B C69 H69C 109.5
F17 C70 F14 107.1(5)
F17 C70 F15 109.1(5)
F14 C70 F15 107.4(5)
F17 C70 S6 111.4(4)
F14 C70 S6 110.7(4)
F15 C70 S6 111.0(4)
C62 C71 C63 119.2(5)
C62 C71 H71 120.4
C63 C71 H71 120.4
C50 C72 H72A 109.5
C50 C72 H72B 109.5
H72A C72 H72B 109.5
C50 C72 H72C 109.5
H72A C72 H72C 109.5
H72B C72 H72C 109.5
F18 C73 F13 108.8(5)
F18 C73 F16 107.6(7)
F13 C73 F16 107.4(5)
F18 C73 S5 113.6(5)
F13 C73 S5 109.0(5)
F16 C73 S5 110.4(4)
C65 C74 H74A 109.5
C65 C74 H74B 109.5
H74A C74 H74B 109.5
C65 C74 H74C 109.5
H74A C74 H74C 109.5
H74B C74 H74C 109.5
C50 C75 H75A 109.5
C50 C75 H75B 109.5
H75A C75 H75B 109.5
C50 C75 H75C 109.5
H75A C75 H75C 109.5
H75B C75 H75C 109.5
C49 C76 H76A 109.5
C49 C76 H76B 109.5
H76A C76 H76B 109.5
C49 C76 H76C 109.5
H76A C76 H76C 109.5
H76B C76 H76C 109.5
C49 C77 H77A 109.5
C49 C77 H77B 109.5
H77A C77 H77B 109.5
C49 C77 H77C 109.5
H77A C77 H77C 109.5
H77B C77 H77C 109.5
C49 C78 H78A 109.5
C49 C78 H78B 109.5
H78A C78 H78B 109.5
C49 C78 H78C 109.5
H78A C78 H78C 109.5
H78B C78 H78C 109.5

loop_
_geom_bond_atom_site_label_1
_geom_bond_atom_site_label_2
_geom_bond_distance
Fe1 O2 2.109(3)
Fe1 O1 2.119(3)
Fe1 N2 2.161(4)
Fe1 N3 2.160(4)
Fe1 N1 2.254(4)
Fe1 N4 2.258(4)
Fe2 O9 2.111(3)
Fe2 O7 2.122(3)
Fe2 N7 2.141(4)
Fe2 N5 2.161(4)
Fe2 N8 2.250(4)
Fe2 N6 2.259(4)
Fe3 O14 2.111(4)
Fe3 O13 2.126(4)
Fe3 N10 2.160(4)
Fe3 N12 2.168(4)
Fe3 N11 2.246(4)
Fe3 N9 2.274(4)
S1 O4 1.431(4)
S1 O5 1.432(3)
S1 O2 1.467(3)
S1 C24 1.813(6)
S2 O6 1.435(4)
S2 O3 1.436(4)
S2 O1 1.467(3)
S2 C20 1.821(6)
S3 O8 1.424(4)
S3 O11 1.436(4)
S3 O7 1.460(3)
S3 C40 1.826(6)
S4 O12 1.438(4)
S4 O10 1.438(4)
S4 O9 1.465(3)
S4 C41 1.818(6)
S5 O18 1.416(4)
S5 O15 1.428(4)
S5 O14 1.467(4)
S5 C73 1.843(7)
S6 O16 1.413(4)
S6 O17 1.437(4)
S6 O13 1.467(4)
S6 C70 1.828(7)
F1 C24 1.326(6)
F2 C20 1.340(6)
F3 C24 1.339(7)
F4 C24 1.329(7)
F5 C20 1.329(7)
F6 C20 1.344(7)
F7 C40 1.336(6)
F8 C41 1.325(6)
F9 C41 1.341(6)
F10 C41 1.328(7)
F11 C40 1.330(6)
F12 C40 1.329(6)
F13 C73 1.352(7)
F14 C70 1.356(7)
F15 C70 1.340(7)
F16 C73 1.357(8)
F17 C70 1.316(7)
F18 C73 1.296(7)
N1 C3 1.483(5)
N1 C1 1.498(6)
N1 C10 1.496(6)
N2 C2 1.345(6)
N2 C15 1.342(6)
N3 C4 1.340(6)
N3 C11 1.353(6)
N4 C8 1.494(6)
N4 C5 1.492(5)
N4 C7 1.484(6)
N5 C30 1.341(6)
N5 C43 1.351(6)
N6 C29 1.485(6)
N6 C27 1.489(6)
N6 C37 1.495(6)
N7 C36 1.350(6)
N7 C34 1.353(6)
N8 C28 1.480(6)
N8 C32 1.490(6)
N8 C31 1.492(6)
N9 C56 1.485(6)
N9 C57 1.483(6)
N9 C58 1.496(6)
N10 C51 1.351(7)
N10 C54 1.348(6)
N11 C52 1.477(6)
N11 C53 1.492(6)
N11 C60 1.505(6)
N12 C59 1.343(6)
N12 C55 1.356(6)
C1 C5 1.515(6)
C1 H1A 0.97
C1 H1B 0.97
C2 C6 1.400(6)
C2 C3 1.504(6)
C3 H3A 0.97
C3 H3B 0.97
C4 C14 1.405(6)
C4 C7 1.506(7)
C5 H5A 0.97
C5 H5B 0.97
C6 C18 1.392(7)
C6 H6 0.93
C7 H7A 0.97
C7 H7B 0.97
C8 C17 1.556(6)
C8 H8A 0.97
C8 H8B 0.97
C9 C23 1.521(7)
C9 C25 1.542(7)
C9 C12 1.533(7)
C9 C10 1.555(6)
C10 H10A 0.97
C10 H10B 0.97
C11 C16 1.379(7)
C11 H11 0.93
C12 H12A 0.96
C12 H12B 0.96
C12 H12C 0.96
C13 C15 1.383(7)
C13 C18 1.390(7)
C13 H13 0.93
C14 C19 1.370(7)
C14 H14 0.93
C15 H15 0.93
C16 C19 1.389(7)
C16 H16 0.93
C17 C22 1.529(7)
C17 C21 1.535(7)
C17 C26 1.535(7)
C18 H18 0.93
C19 H19 0.93
C21 H21A 0.96
C21 H21B 0.96
C21 H21C 0.96
C22 H22A 0.96
C22 H22B 0.96
C22 H22C 0.96
C23 H23A 0.96
C23 H23B 0.96
C23 H23C 0.96
C25 H25A 0.96
C25 H25B 0.96
C25 H25C 0.96
C26 H26A 0.96
C26 H26B 0.96
C26 H26C 0.96
C27 C31 1.527(7)
C27 H27A 0.97
C27 H27B 0.97
C28 C49 1.556(7)
C28 H28A 0.97
C28 H28B 0.97
C29 C34 1.506(6)
C29 H29A 0.97
C29 H29B 0.97
C30 C44 1.405(7)
C30 C32 1.506(7)
C31 H31A 0.97
C31 H31B 0.97
C32 H32A 0.97
C32 H32B 0.97
C33 C36 1.387(7)
C33 C42 1.386(7)
C33 H33 0.93
C34 C35 1.391(7)
C35 C42 1.380(7)
C35 H35 0.93
C36 H36 0.93
C37 C39 1.553(6)
C37 H37A 0.97
C37 H37B 0.97
C38 C39 1.530(7)
C38 H38A 0.96
C38 H38B 0.96
C38 H38C 0.96
C39 C46 1.526(7)
C39 C48 1.540(7)
C42 H42 0.93
C43 C45 1.379(7)
C43 H43 0.93
C44 C47 1.376(8)
C44 H44 0.93
C45 C47 1.400(7)
C45 H45 0.93
C46 H46A 0.96
C46 H46B 0.96
C46 H46C 0.96
C47 H47 0.93
C48 H48A 0.96
C48 H48B 0.96
C48 H48C 0.96
C49 C76 1.499(9)
C49 C78 1.513(9)
C49 C77 1.576(9)
C50 C72 1.532(7)
C50 C57 1.548(7)
C50 C75 1.538(8)
C50 C66 1.541(8)
C51 C63 1.387(7)
C51 H51 0.93
C52 C65 1.549(7)
C52 H52A 0.97
C52 H52B 0.97
C53 C58 1.527(6)
C53 H53A 0.97
C53 H53B 0.97
C54 C62 1.392(7)
C54 C56 1.497(7)
C55 C61 1.387(7)
C55 C60 1.496(7)
C56 H56A 0.97
C56 H56B 0.97
C57 H57A 0.97
C57 H57B 0.97
C58 H58A 0.97
C58 H58B 0.97
C59 C68 1.374(8)
C59 H59 0.93
C60 H60A 0.97
C60 H60B 0.97
C61 C67 1.386(8)
C61 H61 0.93
C62 C71 1.385(8)
C62 H62 0.93
C63 C71 1.391(8)
C63 H63 0.93
C64 C65 1.538(7)
C64 H64A 0.96
C64 H64B 0.96
C64 H64C 0.96
C65 C74 1.541(8)
C65 C69 1.543(8)
C66 H66A 0.96
C66 H66B 0.96
C66 H66C 0.96
C67 C68 1.391(8)
C67 H67 0.93
C68 H68 0.93
C69 H69A 0.96
C69 H69B 0.96
C69 H69C 0.96
C71 H71 0.93
C72 H72A 0.96
C72 H72B 0.96
C72 H72C 0.96
C74 H74A 0.96
C74 H74B 0.96
C74 H74C 0.96
C75 H75A 0.96
C75 H75B 0.96
C75 H75C 0.96
C76 H76A 0.96
C76 H76B 0.96
C76 H76C 0.96
C77 H77A 0.96
C77 H77B 0.96
C77 H77C 0.96
C78 H78A 0.96
C78 H78B 0.96
C78 H78C 0.96
